data_7208131
loop_
_publ_author_name
'Reddy, T. Ram'
'Reddy, L. Srinivasula'
'Reddy, G. Rajeshwar'
'Yarbagi, Kaviraj'
'Lingappa, Y.'
'Rambabu, D.'
'Krishna, G. Rama'
'Reddy, C. Malla'
'Kumar, K. Shiva'
'Pal, Manojit'

_publ_section_title
;
 Construction of a quinoline ring via a 3-component reaction in water:
 crystal structure analysis and H-bonding patterns of a 2-aryl quinoline
;
_journal_issue 7
_journal_name_full 'Green Chemistry'
_journal_page_first 1870
_journal_paper_doi 10.1039/c2gc35256g
_journal_volume 14
_journal_year 2012
_chemical_formula_sum 'C21 H18 F3 N O4'
_chemical_formula_weight 405.37
_chemical_name_systematic
;
?
;
_space_group_IT_number 14
_symmetry_space_group_name_Hall '-P 2ybc'
_symmetry_space_group_name_H-M 'P 1 21/c 1'
_atom_sites_solution_hydrogens geom
_atom_sites_solution_primary direct
_atom_sites_solution_secondary difmap
_audit_creation_method SHELXL-97
_cell_angle_alpha 90.00
_cell_angle_beta 112.949(2)
_cell_angle_gamma 90.00
_cell_formula_units_Z 4
_cell_length_a 13.6247(14)
_cell_length_b 8.6852(8)
_cell_length_c 17.0833(19)
_cell_measurement_temperature 273(2)
_cell_volume 1861.5(3)
_computing_structure_refinement 'SHELXL-97 (Sheldrick, 2008)'
_computing_structure_solution 'SHELXS-97 (Sheldrick, 2008)'
_diffrn_ambient_temperature 273(2)
_diffrn_measured_fraction_theta_full 0.999
_diffrn_measured_fraction_theta_max 0.999
_diffrn_radiation_monochromator graphite
_diffrn_radiation_source 'fine-focus sealed tube'
_diffrn_radiation_type MoK\a
_diffrn_radiation_wavelength 0.71073
_diffrn_reflns_av_R_equivalents 0.0430
_diffrn_reflns_av_sigmaI/netI 0.0373
_diffrn_reflns_limit_h_max 17
_diffrn_reflns_limit_h_min -17
_diffrn_reflns_limit_k_max 6
_diffrn_reflns_limit_k_min -11
_diffrn_reflns_limit_l_max 22
_diffrn_reflns_limit_l_min -22
_diffrn_reflns_number 18259
_diffrn_reflns_theta_full 27.48
_diffrn_reflns_theta_max 27.48
_diffrn_reflns_theta_min 1.62
_exptl_absorpt_coefficient_mu 0.120
_exptl_crystal_density_diffrn 1.450
_exptl_crystal_density_method 'not measured'
_exptl_crystal_F_000 844
_refine_diff_density_max 0.374
_refine_diff_density_min -0.260
_refine_diff_density_rms 0.047
_refine_ls_extinction_coef 0.0020(6)
_refine_ls_extinction_expression Fc^*^=kFc[1+0.001xFc^2^\l^3^/sin(2\q)]^-1/4^
_refine_ls_extinction_method SHELXL
_refine_ls_goodness_of_fit_ref 1.025
_refine_ls_hydrogen_treatment mixed
_refine_ls_matrix_type full
_refine_ls_number_parameters 266
_refine_ls_number_reflns 4264
_refine_ls_number_restraints 0
_refine_ls_restrained_S_all 1.025
_refine_ls_R_factor_all 0.0582
_refine_ls_R_factor_gt 0.0394
_refine_ls_shift/su_max 0.001
_refine_ls_shift/su_mean 0.000
_refine_ls_structure_factor_coef Fsqd
_refine_ls_weighting_details 'calc w=1/[\s^2^(Fo^2^)+(0.0401P)^2^+0.7713P] where P=(Fo^2^+2Fc^2^)/3'
_refine_ls_weighting_scheme calc
_refine_ls_wR_factor_gt 0.0906
_refine_ls_wR_factor_ref 0.1007
_reflns_number_gt 3202
_reflns_number_total 4264
_reflns_threshold_expression >2sigma(I)
_cod_data_source_file c2gc35256g.txt
_cod_data_source_block iql_012_a
_cod_database_code 7208131

loop_
_symmetry_equiv_pos_as_xyz
'x, y, z'
'-x, y+1/2, -z+1/2'
'-x, -y, -z'
'x, -y-1/2, z-1/2'

loop_
_atom_site_label
_atom_site_type_symbol
_atom_site_fract_x
_atom_site_fract_y
_atom_site_fract_z
_atom_site_U_iso_or_equiv
_atom_site_adp_type
_atom_site_occupancy
_atom_site_symmetry_multiplicity
_atom_site_calc_flag
_atom_site_refinement_flags
C1 C 0.04939(12) 0.79339(19) 0.76885(10) 0.0218(3) Uani 1 1 d .
C2 C 0.10272(12) 0.78846(17) 0.70688(10) 0.0172(3) Uani 1 1 d .
C3 C 0.20231(12) 0.71868(18) 0.73155(9) 0.0178(3) Uani 1 1 d .
H3 H 0.2327 0.6707 0.7842 0.021 Uiso 1 1 calc R
C4 C 0.25600(12) 0.72109(18) 0.67712(9) 0.0177(3) Uani 1 1 d .
H4 H 0.3229 0.6756 0.6941 0.021 Uiso 1 1 calc R
C5 C 0.21094(11) 0.79077(17) 0.59738(9) 0.0151(3) Uani 1 1 d .
C6 C 0.26981(11) 0.80308(17) 0.53979(9) 0.0149(3) Uani 1 1 d .
C7 C 0.33645(11) 0.68402(17) 0.52958(9) 0.0156(3) Uani 1 1 d .
C8 C 0.39817(11) 0.71620(17) 0.48390(9) 0.0159(3) Uani 1 1 d .
H8 H 0.4455 0.6426 0.4798 0.019 Uiso 1 1 calc R
C9 C 0.39002(11) 0.85931(17) 0.44359(9) 0.0140(3) Uani 1 1 d .
C10 C 0.44728(11) 0.89651(17) 0.39197(9) 0.0148(3) Uani 1 1 d .
H10 H 0.4965 0.8272 0.3870 0.018 Uiso 1 1 calc R
C11 C 0.43002(11) 1.03399(17) 0.34973(9) 0.0158(3) Uani 1 1 d .
C12 C 0.54816(12) 0.97456(18) 0.28130(10) 0.0200(3) Uani 1 1 d .
H12A H 0.6097 0.9600 0.3330 0.030 Uiso 1 1 calc R
H12B H 0.5699 1.0152 0.2383 0.030 Uiso 1 1 calc R
H12C H 0.5130 0.8776 0.2627 0.030 Uiso 1 1 calc R
C13 C 0.11077(12) 0.85906(18) 0.57361(10) 0.0199(3) Uani 1 1 d .
H13 H 0.0798 0.9062 0.5207 0.024 Uiso 1 1 calc R
C14 C 0.05637(12) 0.85800(19) 0.62753(10) 0.0214(3) Uani 1 1 d .
H14 H -0.0105 0.9035 0.6107 0.026 Uiso 1 1 calc R
C15 C 0.35594(11) 1.14323(17) 0.35924(9) 0.0151(3) Uani 1 1 d .
C16 C 0.27813(13) 1.39139(18) 0.32514(11) 0.0243(4) Uani 1 1 d .
H16A H 0.2069 1.3516 0.3064 0.037 Uiso 1 1 calc R
H16B H 0.2788 1.4803 0.2919 0.037 Uiso 1 1 calc R
H16C H 0.3025 1.4198 0.3840 0.037 Uiso 1 1 calc R
C17 C 0.30142(11) 1.10961(17) 0.40943(9) 0.0154(3) Uani 1 1 d .
H17 H 0.2539 1.1811 0.4153 0.019 Uiso 1 1 calc R
C18 C 0.31673(11) 0.96674(17) 0.45250(9) 0.0143(3) Uani 1 1 d .
C19 C 0.33954(12) 0.52218(18) 0.55987(9) 0.0176(3) Uani 1 1 d .
C20 C 0.24322(14) 0.32575(19) 0.59615(11) 0.0261(4) Uani 1 1 d .
H20A H 0.2997 0.3177 0.6523 0.031 Uiso 1 1 calc R
H20B H 0.2526 0.2448 0.5606 0.031 Uiso 1 1 calc R
C21 C 0.13589(16) 0.3122(2) 0.60150(14) 0.0399(5) Uani 1 1 d .
H21A H 0.1296 0.3889 0.6397 0.060 Uiso 1 1 calc R
H21B H 0.1287 0.2117 0.6221 0.060 Uiso 1 1 calc R
H21C H 0.0809 0.3272 0.5461 0.060 Uiso 1 1 calc R
F1 F 0.05482(10) 0.65994(14) 0.80857(8) 0.0482(3) Uani 1 1 d .
F2 F 0.09414(10) 0.89713(15) 0.83032(7) 0.0475(3) Uani 1 1 d .
F3 F -0.05353(8) 0.82948(15) 0.73246(7) 0.0414(3) Uani 1 1 d .
N1 N 0.26008(9) 0.93908(14) 0.50169(8) 0.0156(3) Uani 1 1 d .
O1 O 0.47628(8) 1.08053(12) 0.29606(7) 0.0197(2) Uani 1 1 d .
O2 O 0.34697(8) 1.27602(12) 0.31488(7) 0.0197(2) Uani 1 1 d .
O3 O 0.41740(9) 0.43987(13) 0.57936(7) 0.0255(3) Uani 1 1 d .
O4 O 0.24558(9) 0.47664(12) 0.55919(7) 0.0216(3) Uani 1 1 d .

loop_
_atom_site_aniso_label
_atom_site_aniso_U_11
_atom_site_aniso_U_22
_atom_site_aniso_U_33
_atom_site_aniso_U_23
_atom_site_aniso_U_13
_atom_site_aniso_U_12
C1 0.0233(8) 0.0223(9) 0.0230(8) 0.0001(7) 0.0124(7) -0.0034(6)
C2 0.0206(7) 0.0148(8) 0.0188(7) -0.0022(6) 0.0105(6) -0.0041(6)
C3 0.0204(7) 0.0177(8) 0.0143(7) 0.0009(6) 0.0057(6) -0.0011(6)
C4 0.0174(7) 0.0180(8) 0.0175(7) 0.0003(6) 0.0068(6) 0.0020(6)
C5 0.0188(7) 0.0121(7) 0.0164(7) -0.0005(6) 0.0089(6) -0.0007(5)
C6 0.0165(7) 0.0152(8) 0.0131(7) -0.0005(5) 0.0057(6) -0.0007(5)
C7 0.0175(7) 0.0148(8) 0.0129(7) 0.0003(6) 0.0043(6) 0.0020(6)
C8 0.0167(7) 0.0148(8) 0.0154(7) -0.0005(6) 0.0053(6) 0.0029(6)
C9 0.0138(6) 0.0143(7) 0.0126(7) -0.0022(6) 0.0039(5) -0.0002(5)
C10 0.0139(6) 0.0147(8) 0.0164(7) -0.0023(6) 0.0066(6) 0.0010(5)
C11 0.0164(7) 0.0164(8) 0.0157(7) -0.0021(6) 0.0076(6) -0.0025(6)
C12 0.0206(7) 0.0185(8) 0.0262(8) -0.0003(6) 0.0150(7) 0.0018(6)
C13 0.0215(7) 0.0197(8) 0.0189(8) 0.0064(6) 0.0084(6) 0.0039(6)
C14 0.0193(7) 0.0227(9) 0.0250(8) 0.0050(7) 0.0116(6) 0.0047(6)
C15 0.0170(7) 0.0115(7) 0.0161(7) 0.0009(6) 0.0056(6) 0.0003(5)
C16 0.0298(9) 0.0151(8) 0.0365(10) 0.0062(7) 0.0220(8) 0.0059(6)
C17 0.0161(7) 0.0155(8) 0.0156(7) -0.0007(6) 0.0071(6) 0.0032(5)
C18 0.0157(7) 0.0143(8) 0.0121(7) -0.0005(5) 0.0047(5) 0.0003(5)
C19 0.0247(8) 0.0171(8) 0.0136(7) -0.0002(6) 0.0104(6) 0.0020(6)
C20 0.0438(10) 0.0139(8) 0.0263(9) 0.0004(6) 0.0200(8) -0.0038(7)
C21 0.0490(12) 0.0308(11) 0.0484(12) -0.0001(9) 0.0282(10) -0.0140(9)
F1 0.0744(9) 0.0364(7) 0.0596(8) 0.0204(6) 0.0541(7) 0.0116(6)
F2 0.0538(7) 0.0634(8) 0.0407(7) -0.0311(6) 0.0352(6) -0.0301(6)
F3 0.0245(5) 0.0710(9) 0.0360(6) 0.0093(6) 0.0198(5) 0.0078(5)
N1 0.0176(6) 0.0159(7) 0.0142(6) 0.0007(5) 0.0072(5) 0.0017(5)
O1 0.0234(6) 0.0172(6) 0.0256(6) 0.0027(4) 0.0175(5) 0.0027(4)
O2 0.0255(6) 0.0135(6) 0.0264(6) 0.0046(4) 0.0170(5) 0.0048(4)
O3 0.0328(6) 0.0204(6) 0.0296(6) 0.0081(5) 0.0190(5) 0.0108(5)
O4 0.0278(6) 0.0147(6) 0.0261(6) 0.0031(4) 0.0146(5) -0.0005(4)

loop_
_atom_type_symbol
_atom_type_description
_atom_type_scat_dispersion_real
_atom_type_scat_dispersion_imag
_atom_type_scat_source
C C 0.0033 0.0016 'International Tables Vol C Tables 4.2.6.8 and 6.1.1.4'
H H 0.0000 0.0000 'International Tables Vol C Tables 4.2.6.8 and 6.1.1.4'
N N 0.0061 0.0033 'International Tables Vol C Tables 4.2.6.8 and 6.1.1.4'
O O 0.0106 0.0060 'International Tables Vol C Tables 4.2.6.8 and 6.1.1.4'
F F 0.0171 0.0103 'International Tables Vol C Tables 4.2.6.8 and 6.1.1.4'

loop_
_geom_angle_atom_site_label_1
_geom_angle_atom_site_label_2
_geom_angle_atom_site_label_3
_geom_angle
F1 C1 F3 106.40(13)
F1 C1 F2 105.60(14)
F3 C1 F2 106.44(14)
F1 C1 C2 112.90(13)
F3 C1 C2 112.90(13)
F2 C1 C2 112.06(13)
C14 C2 C3 120.17(14)
C14 C2 C1 120.98(14)
C3 C2 C1 118.79(14)
C4 C3 C2 119.73(14)
C4 C3 H3 120.1
C2 C3 H3 120.1
C3 C4 C5 120.92(14)
C3 C4 H4 119.5
C5 C4 H4 119.5
C4 C5 C13 118.47(14)
C4 C5 C6 121.90(13)
C13 C5 C6 119.50(13)
N1 C6 C7 121.94(13)
N1 C6 C5 114.12(12)
C7 C6 C5 123.84(13)
C8 C7 C6 118.55(13)
C8 C7 C19 116.45(13)
C6 C7 C19 124.87(13)
C7 C8 C9 120.48(13)
C7 C8 H8 119.8
C9 C8 H8 119.8
C8 C9 C18 117.01(13)
C8 C9 C10 123.16(13)
C18 C9 C10 119.75(13)
C11 C10 C9 120.14(13)
C11 C10 H10 119.9
C9 C10 H10 119.9
O1 C11 C10 125.84(13)
O1 C11 C15 114.17(13)
C10 C11 C15 119.99(13)
O1 C12 H12A 109.5
O1 C12 H12B 109.5
H12A C12 H12B 109.5
O1 C12 H12C 109.5
H12A C12 H12C 109.5
H12B C12 H12C 109.5
C14 C13 C5 121.22(14)
C14 C13 H13 119.4
C5 C13 H13 119.4
C13 C14 C2 119.49(14)
C13 C14 H14 120.3
C2 C14 H14 120.3
O2 C15 C17 125.32(13)
O2 C15 C11 114.27(13)
C17 C15 C11 120.41(13)
O2 C16 H16A 109.5
O2 C16 H16B 109.5
H16A C16 H16B 109.5
O2 C16 H16C 109.5
H16A C16 H16C 109.5
H16B C16 H16C 109.5
C15 C17 C18 120.47(13)
C15 C17 H17 119.8
C18 C17 H17 119.8
N1 C18 C17 118.02(13)
N1 C18 C9 122.76(13)
C17 C18 C9 119.22(13)
O3 C19 O4 124.09(14)
O3 C19 C7 123.60(14)
O4 C19 C7 112.24(12)
O4 C20 C21 106.39(14)
O4 C20 H20A 110.5
C21 C20 H20A 110.5
O4 C20 H20B 110.5
C21 C20 H20B 110.5
H20A C20 H20B 108.6
C20 C21 H21A 109.5
C20 C21 H21B 109.5
H21A C21 H21B 109.5
C20 C21 H21C 109.5
H21A C21 H21C 109.5
H21B C21 H21C 109.5
C6 N1 C18 119.00(12)
C11 O1 C12 117.04(12)
C15 O2 C16 116.57(12)
C19 O4 C20 116.39(12)

loop_
_geom_bond_atom_site_label_1
_geom_bond_atom_site_label_2
_geom_bond_distance
C1 F1 1.3305(19)
C1 F3 1.3309(18)
C1 F2 1.3367(19)
C1 C2 1.500(2)
C2 C14 1.391(2)
C2 C3 1.393(2)
C3 C4 1.390(2)
C3 H3 0.9300
C4 C5 1.395(2)
C4 H4 0.9300
C5 C13 1.395(2)
C5 C6 1.496(2)
C6 N1 1.3301(19)
C6 C7 1.431(2)
C7 C8 1.381(2)
C7 C19 1.493(2)
C8 C9 1.404(2)
C8 H8 0.9300
C9 C18 1.418(2)
C9 C10 1.424(2)
C10 C11 1.367(2)
C10 H10 0.9300
C11 O1 1.3609(17)
C11 C15 1.440(2)
C12 O1 1.4360(18)
C12 H12A 0.9600
C12 H12B 0.9600
C12 H12C 0.9600
C13 C14 1.389(2)
C13 H13 0.9300
C14 H14 0.9300
C15 O2 1.3591(18)
C15 C17 1.367(2)
C16 O2 1.4291(18)
C16 H16A 0.9600
C16 H16B 0.9600
C16 H16C 0.9600
C17 C18 1.416(2)
C17 H17 0.9300
C18 N1 1.3658(18)
C19 O3 1.2132(18)
C19 O4 1.3356(18)
C20 O4 1.4604(19)
C20 C21 1.505(3)
C20 H20A 0.9700
C20 H20B 0.9700
C21 H21A 0.9600
C21 H21B 0.9600
C21 H21C 0.9600
